data_7059897
loop_
_publ_author_name
'Banerjee, Mahuya'
'Ghosh, Milan'
'Ta, Sabyasachi'
'Ghosh, Subhasis'
'Das, Debasis'

_publ_section_title
;
 Tuning uracil derivatives for the AIE-based detection of pyrene at a
 nano-molar level: single-crystal X-ray structure and DFT support
;
_journal_issue 36
_journal_name_full 'New Journal of Chemistry'
_journal_page_first 15376
_journal_page_last 15386
_journal_paper_doi 10.1039/D0NJ03024D
_journal_volume 44
_journal_year 2020
_chemical_formula_sum 'C12 H13 Cl N6 O4'
_chemical_formula_weight 340.73
_space_group_crystal_system triclinic
_space_group_IT_number 2
_space_group_name_Hall '-P 1'
_space_group_name_H-M_alt 'P -1'
_atom_sites_solution_hydrogens geom
_audit_creation_method SHELXL-2014/7
_audit_update_record
;
2018-09-21 deposited with the CCDC.	2020-08-12 downloaded from the CCDC.
;
_cell_angle_alpha 89.801(17)
_cell_angle_beta 89.818(17)
_cell_angle_gamma 70.483(16)
_cell_formula_units_Z 4
_cell_length_a 6.9420(19)
_cell_length_b 7.3544(19)
_cell_length_c 32.837(9)
_cell_measurement_reflns_used 3215
_cell_measurement_temperature 293(2)
_cell_measurement_theta_max 29.801
_cell_measurement_theta_min 2.481
_cell_volume 1580.1(8)
_computing_cell_refinement 'BRUKER APEX3'
_computing_data_collection 'BRUKER APEX3'
_computing_structure_refinement 'SHELXL-2014/7 (Sheldrick, 2014)'
_computing_structure_solution 'SHELXT-2014/7 (Sheldrick, 2014)'
_diffrn_ambient_temperature 293(2)
_diffrn_measured_fraction_theta_full 0.956
_diffrn_measured_fraction_theta_max 0.859
_diffrn_measurement_device_type 'Bruker Kappa APEXII CCD'
_diffrn_measurement_method 'omega and phi scans'
_diffrn_radiation_type MoK\a
_diffrn_radiation_wavelength 0.71073
_diffrn_reflns_av_R_equivalents 0.0439
_diffrn_reflns_av_unetI/netI 0.0471
_diffrn_reflns_Laue_measured_fraction_full 0.956
_diffrn_reflns_Laue_measured_fraction_max 0.859
_diffrn_reflns_limit_h_max 8
_diffrn_reflns_limit_h_min -9
_diffrn_reflns_limit_k_max 10
_diffrn_reflns_limit_k_min -10
_diffrn_reflns_limit_l_max 44
_diffrn_reflns_limit_l_min -45
_diffrn_reflns_number 13514
_diffrn_reflns_point_group_measured_fraction_full 0.956
_diffrn_reflns_point_group_measured_fraction_max 0.859
_diffrn_reflns_theta_full 25.242
_diffrn_reflns_theta_max 29.801
_diffrn_reflns_theta_min 2.481
_exptl_absorpt_coefficient_mu 0.271
_exptl_absorpt_correction_T_max 0.9420
_exptl_absorpt_correction_T_min 0.8490
_exptl_absorpt_correction_type none
_exptl_crystal_colour red
_exptl_crystal_density_diffrn 1.432
_exptl_crystal_description rectangular
_exptl_crystal_F_000 1320
_refine_diff_density_max 0.877
_refine_diff_density_min -0.304
_refine_diff_density_rms 0.075
_refine_ls_extinction_method none
_refine_ls_goodness_of_fit_ref 1.060
_refine_ls_hydrogen_treatment constr
_refine_ls_matrix_type full
_refine_ls_number_parameters 421
_refine_ls_number_reflns 7797
_refine_ls_number_restraints 0
_refine_ls_restrained_S_all 1.060
_refine_ls_R_factor_all 0.0718
_refine_ls_R_factor_gt 0.0792
_refine_ls_shift/su_max 0.030
_refine_ls_shift/su_mean 0.001
_refine_ls_structure_factor_coef Fsqd
_refine_ls_weighting_details 'w=1/[\s^2^(Fo^2^)+(0.1000P)^2^] where P=(Fo^2^+2Fc^2^)/3'
_refine_ls_weighting_scheme calc
_refine_ls_wR_factor_gt 0.0898
_refine_ls_wR_factor_ref 0.0970
_reflns_Friedel_coverage 0.000
_reflns_number_gt 5241
_reflns_number_total 7797
_reflns_threshold_expression 'I > 2\s(I)'
_cod_data_source_file d0nj03024d2.cif
_cod_data_source_block L
_cod_depositor_comments 'Adding full bibliography for 7059897.cif.'
_cod_original_cell_volume 1580.1(7)
_cod_original_formula_sum 'C12 H13 N6 O4Cl'
_cod_database_code 7059897
_shelx_shelxl_version_number 2014/7
_shelx_space_group_comment
;
The symmetry employed for this shelxl refinement is uniquely defined
by the following loop, which should always be used as a source of
symmetry information in preference to the above space-group names.
They are only intended as comments.
;
_shelx_estimated_absorpt_t_min 0.778
_shelx_estimated_absorpt_t_max 0.816
_exptl_absorpt_special_details
;
 Additional spherical absorption correction applied with mu*r =  0.0400
 Lambda/2 correction factor = 0.00150
;

loop_
_space_group_symop_operation_xyz
'x, y, z'
'-x, -y, -z'

loop_
_atom_site_label
_atom_site_type_symbol
_atom_site_fract_x
_atom_site_fract_y
_atom_site_fract_z
_atom_site_U_iso_or_equiv
_atom_site_adp_type
_atom_site_occupancy
_atom_site_site_symmetry_order
_atom_site_calc_flag
_atom_site_refinement_flags_posn
_atom_site_refinement_flags_adp
_atom_site_refinement_flags_occupancy
_atom_site_disorder_assembly
_atom_site_disorder_group
Cl01 Cl 0.3038(3) 0.6496(3) 0.04710(6) 0.0429(6) Uani 1 1 d . . . . .
Cl02 Cl 0.3041(3) 0.1489(3) 0.45293(5) 0.0430(6) Uani 1 1 d . . . . .
O003 O 1.4919(8) -0.3920(9) 0.43877(17) 0.0452(14) Uani 1 1 d . . . . .
O004 O 1.1480(9) 0.4674(9) 0.16801(16) 0.0480(15) Uani 1 1 d . . . . .
O005 O 1.4917(8) 0.1076(9) 0.06144(17) 0.0451(14) Uani 1 1 d . . . . .
O006 O 1.1469(9) -0.0315(9) 0.33173(16) 0.0479(15) Uani 1 1 d . . . . .
N007 N 1.1481(9) -0.2412(9) 0.44645(17) 0.0309(13) Uani 1 1 d . . . . .
N008 N 1.3234(9) -0.2134(9) 0.38481(17) 0.0312(13) Uani 1 1 d . . . . .
N009 N 0.7786(9) 0.0626(8) 0.37827(18) 0.0323(13) Uani 1 1 d . . . . .
N00A N 0.7785(9) 0.5628(8) 0.12172(17) 0.0318(13) Uani 1 1 d . . . . .
N00B N 1.1470(9) 0.2592(9) 0.05339(17) 0.0302(13) Uani 1 1 d . . . . .
O1 O 0.0250(10) 0.7256(10) 0.24802(18) 0.0584(18) Uani 1 1 d . . . . .
N9 N 1.3222(9) 0.2868(9) 0.11524(17) 0.0321(13) Uani 1 1 d . . . . .
N8 N 0.7997(10) -0.0810(10) 0.45463(18) 0.0372(14) Uani 1 1 d . . . . .
H4A H 0.8335 -0.1165 0.4803 0.056 Uiso 1 1 calc R U . . .
H4B H 0.7184 -0.1426 0.4452 0.056 Uiso 1 1 calc R U . . .
H4C H 0.7346 0.0457 0.4536 0.056 Uiso 1 1 calc R U . . .
N3 N 0.7596(9) 0.6403(9) 0.15857(18) 0.0350(14) Uani 1 1 d . . . . .
N4 N 0.7599(10) 0.1398(9) 0.34168(18) 0.0382(15) Uani 1 1 d . . . . .
O00H O -0.1326(10) 0.6935(12) 0.3029(2) 0.072(2) Uani 1 1 d . . . . .
N7 N 0.8004(10) 0.4183(9) 0.04507(18) 0.0366(14) Uani 1 1 d . . . . .
H3A H 0.7979 0.5122 0.0277 0.055 Uiso 1 1 calc R U . . .
H3B H 0.6904 0.4571 0.0610 0.055 Uiso 1 1 calc R U . . .
H3C H 0.8009 0.3142 0.0312 0.055 Uiso 1 1 calc R U . . .
O2 O 0.0267(10) 1.2269(10) 0.25171(18) 0.0582(18) Uani 1 1 d . . . . .
N1 N 0.0220(10) 0.6517(10) 0.28192(19) 0.0393(15) Uani 1 1 d . . . . .
O00L O -0.1319(10) 1.1932(12) 0.1974(2) 0.072(2) Uani 1 1 d . . . . .
N2 N 0.0219(10) 1.1510(10) 0.21804(19) 0.0399(15) Uani 1 1 d . . . . .
C00P C 0.9675(11) -0.1253(10) 0.4320(2) 0.0302(15) Uani 1 1 d . . . . .
C00Q C 1.3307(11) -0.2837(11) 0.4238(2) 0.0324(16) Uani 1 1 d . . . . .
C00R C 0.9594(10) -0.0472(10) 0.3916(2) 0.0295(14) Uani 1 1 d . . . . .
C00S C 0.2090(11) 0.5082(11) 0.2973(2) 0.0338(16) Uani 1 1 d . . . . .
C00T C 0.9668(11) 0.3755(10) 0.0677(2) 0.0313(15) Uani 1 1 d . . . . .
C00U C 0.9593(10) 0.4532(10) 0.1084(2) 0.0282(14) Uani 1 1 d . . . . .
C00V C 0.2074(12) 0.4339(11) 0.3359(2) 0.0380(17) Uani 1 1 d . . . . .
H00V H 0.0869 0.4646 0.3509 0.046 Uiso 1 1 calc R U . . .
C00W C 0.5672(11) 0.7594(10) 0.1726(2) 0.0312(15) Uani 1 1 d . . . . .
C00X C 1.1473(11) -0.0960(10) 0.3672(2) 0.0306(15) Uani 1 1 d . . . . .
C00Y C 0.2072(11) 1.0089(11) 0.2027(2) 0.0350(16) Uani 1 1 d . . . . .
C00Z C 1.3311(11) 0.2140(11) 0.0763(2) 0.0328(16) Uani 1 1 d . . . . .
C010 C 0.3812(12) 0.4575(11) 0.2723(2) 0.0378(18) Uani 1 1 d . . . . .
H010 H 0.3752 0.5062 0.2460 0.045 Uiso 1 1 calc R U . . .
C011 C 0.5666(11) 0.2596(10) 0.3273(2) 0.0311(15) Uani 1 1 d . . . . .
C012 C 0.3900(11) 0.3124(11) 0.3518(2) 0.0337(16) Uani 1 1 d . . . . .
H012 H 0.3958 0.2663 0.3783 0.040 Uiso 1 1 calc R U . . .
C013 C 0.5645(12) 0.3302(13) 0.2882(2) 0.0426(19) Uani 1 1 d . . . . .
H013 H 0.6832 0.2938 0.2726 0.051 Uiso 1 1 calc R U . . .
C014 C 0.3899(11) 0.8124(11) 0.1483(2) 0.0335(15) Uani 1 1 d . . . . .
H014 H 0.3952 0.7657 0.1219 0.040 Uiso 1 1 calc R U . . .
C015 C 1.1482(11) 0.4045(10) 0.1332(2) 0.0307(15) Uani 1 1 d . . . . .
C016 C 0.2094(12) 0.9336(11) 0.1640(2) 0.0359(16) Uani 1 1 d . . . . .
H016 H 0.0897 0.9649 0.1488 0.043 Uiso 1 1 calc R U . . .
C017 C 0.3825(12) 0.9577(11) 0.2278(2) 0.0381(18) Uani 1 1 d . . . . .
H017 H 0.3772 1.0071 0.2539 0.046 Uiso 1 1 calc R U . . .
C018 C 1.1764(14) -0.3337(13) 0.4874(2) 0.048(2) Uani 1 1 d . . . . .
H01A H 1.0662 -0.2627 0.5050 0.071 Uiso 1 1 calc R U . . .
H01B H 1.3038 -0.3339 0.4987 0.071 Uiso 1 1 calc R U . . .
H01C H 1.1774 -0.4640 0.4850 0.071 Uiso 1 1 calc R U . . .
C019 C 0.5627(12) 0.8312(13) 0.2120(2) 0.0418(19) Uani 1 1 d . . . . .
H019 H 0.6809 0.7942 0.2277 0.050 Uiso 1 1 calc R U . . .
C01A C 1.5147(12) 0.2470(12) 0.1391(2) 0.0396(18) Uani 1 1 d . . . . .
H01D H 1.4820 0.2732 0.1673 0.059 Uiso 1 1 calc R U . . .
H01E H 1.5884 0.3281 0.1293 0.059 Uiso 1 1 calc R U . . .
H01F H 1.5976 0.1141 0.1358 0.059 Uiso 1 1 calc R U . . .
C01B C 1.1751(13) 0.1674(13) 0.0127(2) 0.046(2) Uani 1 1 d . . . . .
H01G H 1.1711 0.0386 0.0152 0.069 Uiso 1 1 calc R U . . .
H01H H 1.3048 0.1630 0.0017 0.069 Uiso 1 1 calc R U . . .
H01I H 1.0677 0.2410 -0.0051 0.069 Uiso 1 1 calc R U . . .
C01C C 1.5135(11) -0.2516(12) 0.3610(2) 0.0393(18) Uani 1 1 d . . . . .
H01J H 1.4805 -0.2265 0.3327 0.059 Uiso 1 1 calc R U . . .
H01K H 1.5977 -0.3840 0.3644 0.059 Uiso 1 1 calc R U . . .
H01L H 1.5861 -0.1691 0.3703 0.059 Uiso 1 1 calc R U . . .

loop_
_atom_site_aniso_label
_atom_site_aniso_U_11
_atom_site_aniso_U_22
_atom_site_aniso_U_33
_atom_site_aniso_U_23
_atom_site_aniso_U_13
_atom_site_aniso_U_12
Cl01 0.0313(11) 0.0483(12) 0.0406(10) -0.0029(8) -0.0082(7) -0.0020(9)
Cl02 0.0322(11) 0.0479(12) 0.0399(10) 0.0003(8) 0.0086(7) -0.0016(9)
O003 0.025(3) 0.053(4) 0.047(3) 0.008(2) 0.005(2) 0.001(3)
O004 0.031(3) 0.063(4) 0.037(3) -0.011(2) -0.008(2) 0.001(3)
O005 0.022(3) 0.055(4) 0.048(3) -0.007(2) -0.005(2) 0.002(3)
O006 0.033(3) 0.060(4) 0.038(3) 0.011(2) 0.007(2) 0.001(3)
N007 0.019(3) 0.037(3) 0.032(3) 0.005(2) 0.002(2) -0.004(3)
N008 0.027(3) 0.033(3) 0.033(3) -0.003(2) 0.005(2) -0.008(3)
N009 0.029(3) 0.027(3) 0.039(3) -0.001(2) 0.000(2) -0.006(3)
N00A 0.027(3) 0.030(3) 0.036(3) -0.001(2) 0.002(2) -0.006(3)
N00B 0.017(3) 0.036(3) 0.033(3) -0.007(2) -0.001(2) -0.004(3)
O1 0.039(4) 0.078(5) 0.047(4) 0.021(3) -0.007(3) -0.005(3)
N9 0.027(3) 0.033(3) 0.035(3) 0.002(2) -0.006(2) -0.009(3)
N8 0.032(4) 0.042(4) 0.032(3) -0.002(2) 0.008(2) -0.004(3)
N3 0.029(3) 0.037(3) 0.033(3) -0.004(2) -0.002(2) -0.002(3)
N4 0.035(4) 0.039(4) 0.034(3) 0.002(3) 0.003(3) -0.004(3)
O00H 0.029(3) 0.096(6) 0.059(4) 0.018(4) 0.010(3) 0.021(4)
N7 0.026(3) 0.042(4) 0.036(3) -0.002(2) -0.004(2) -0.003(3)
O2 0.039(4) 0.078(5) 0.048(4) -0.024(3) 0.008(3) -0.007(3)
N1 0.021(3) 0.050(4) 0.040(4) 0.003(3) -0.005(2) -0.003(3)
O00L 0.033(4) 0.098(6) 0.056(4) -0.019(4) -0.006(3) 0.016(4)
N2 0.022(3) 0.053(4) 0.040(3) -0.007(3) 0.005(3) -0.005(3)
C00P 0.021(4) 0.031(4) 0.038(4) -0.005(3) 0.002(3) -0.008(3)
C00Q 0.025(4) 0.038(4) 0.035(4) -0.008(3) 0.007(3) -0.011(3)
C00R 0.019(3) 0.028(4) 0.039(4) -0.001(3) 0.001(3) -0.004(3)
C00S 0.021(4) 0.037(4) 0.036(4) -0.004(3) -0.002(3) -0.001(3)
C00T 0.025(4) 0.032(4) 0.039(4) 0.004(3) -0.003(3) -0.012(3)
C00U 0.017(3) 0.024(3) 0.039(4) -0.003(3) 0.001(3) -0.001(3)
C00V 0.031(4) 0.040(4) 0.038(4) -0.004(3) 0.015(3) -0.004(4)
C00W 0.022(4) 0.032(4) 0.033(4) -0.002(3) 0.000(3) -0.001(3)
C00X 0.025(4) 0.032(4) 0.030(3) -0.003(3) 0.004(3) -0.004(3)
C00Y 0.025(4) 0.039(4) 0.035(4) 0.003(3) 0.004(3) -0.003(3)
C00Z 0.027(4) 0.041(4) 0.031(4) 0.008(3) -0.006(3) -0.012(3)
C010 0.031(4) 0.045(4) 0.026(3) 0.005(3) 0.002(3) 0.003(4)
C011 0.025(4) 0.030(4) 0.032(3) -0.001(3) 0.003(3) -0.001(3)
C012 0.027(4) 0.036(4) 0.034(4) -0.001(3) 0.005(3) -0.004(3)
C013 0.025(4) 0.064(6) 0.032(4) -0.002(3) 0.006(3) -0.007(4)
C014 0.026(4) 0.034(4) 0.037(4) -0.002(3) -0.001(3) -0.006(3)
C015 0.027(4) 0.034(4) 0.028(3) 0.001(3) -0.006(3) -0.005(3)
C016 0.026(4) 0.042(4) 0.034(4) 0.001(3) -0.011(3) -0.004(3)
C017 0.029(4) 0.046(5) 0.027(3) -0.007(3) -0.002(3) 0.003(4)
C018 0.041(5) 0.054(5) 0.039(4) 0.011(4) 0.006(3) -0.004(4)
C019 0.029(4) 0.060(5) 0.030(4) 0.003(3) -0.007(3) -0.006(4)
C01A 0.026(4) 0.049(5) 0.042(4) -0.002(3) -0.007(3) -0.011(4)
C01B 0.036(5) 0.054(5) 0.041(4) -0.010(4) -0.007(3) -0.006(4)
C01C 0.024(4) 0.050(5) 0.042(4) 0.003(3) 0.005(3) -0.011(4)

loop_
_atom_type_symbol
_atom_type_description
_atom_type_scat_dispersion_real
_atom_type_scat_dispersion_imag
_atom_type_scat_source
C C 0.0033 0.0016 'International Tables Vol C Tables 4.2.6.8 and 6.1.1.4'
H H 0.0000 0.0000 'International Tables Vol C Tables 4.2.6.8 and 6.1.1.4'
N N 0.0061 0.0033 'International Tables Vol C Tables 4.2.6.8 and 6.1.1.4'
O O 0.0106 0.0060 'International Tables Vol C Tables 4.2.6.8 and 6.1.1.4'
Cl Cl 0.1484 0.1585 'International Tables Vol C Tables 4.2.6.8 and 6.1.1.4'
Ni Ni 0.3393 1.1124 'International Tables Vol C Tables 4.2.6.8 and 6.1.1.4'
U U -9.6767 9.6646 'International Tables Vol C Tables 4.2.6.8 and 6.1.1.4'

loop_
_geom_angle_atom_site_label_1
_geom_angle_atom_site_label_2
_geom_angle_atom_site_label_3
_geom_angle
_geom_angle_site_symmetry_1
_geom_angle_site_symmetry_3
_geom_angle_publ_flag
C00P N007 C00Q 122.2(6) . . ?
C00P N007 C018 124.2(6) . . ?
C00Q N007 C018 113.6(6) . . ?
C00X N008 C00Q 123.0(6) . . ?
C00X N008 C01C 116.8(6) . . ?
C00Q N008 C01C 120.1(6) . . ?
C00R N009 N4 120.2(6) . . ?
N3 N00A C00U 120.2(6) . . ?
C00T N00B C00Z 122.4(6) . . ?
C00T N00B C01B 124.0(6) . . ?
C00Z N00B C01B 113.6(6) . . ?
C015 N9 C00Z 124.1(6) . . ?
C015 N9 C01A 116.3(6) . . ?
C00Z N9 C01A 119.4(6) . . ?
C00P N8 H4A 109.5 . . ?
C00P N8 H4B 109.5 . . ?
H4A N8 H4B 109.5 . . ?
C00P N8 H4C 109.5 . . ?
H4A N8 H4C 109.5 . . ?
H4B N8 H4C 109.5 . . ?
N00A N3 C00W 120.2(6) . . ?
N009 N4 C011 120.7(6) . . ?
C00T N7 H3A 109.5 . . ?
C00T N7 H3B 109.5 . . ?
H3A N7 H3B 109.5 . . ?
C00T N7 H3C 109.5 . . ?
H3A N7 H3C 109.5 . . ?
H3B N7 H3C 109.5 . . ?
O00H N1 O1 122.3(7) . . ?
O00H N1 C00S 118.7(6) . . ?
O1 N1 C00S 119.0(6) . . ?
O00L N2 O2 122.4(7) . . ?
O00L N2 C00Y 118.9(7) . . ?
O2 N2 C00Y 118.8(6) . . ?
N8 C00P N007 120.9(6) . . ?
N8 C00P C00R 120.2(6) . . ?
N007 C00P C00R 118.9(6) . . ?
O003 C00Q N008 121.6(6) . . ?
O003 C00Q N007 119.1(6) . . ?
N008 C00Q N007 119.2(6) . . ?
N009 C00R C00P 116.9(6) . . ?
N009 C00R C00X 123.8(6) . . ?
C00P C00R C00X 119.3(6) . . ?
C00V C00S C010 123.5(7) . . ?
C00V C00S N1 118.6(6) . . ?
C010 C00S N1 117.9(6) . . ?
N7 C00T N00B 120.6(6) . . ?
N7 C00T C00U 120.9(6) . . ?
N00B C00T C00U 118.5(6) . . ?
N00A C00U C00T 116.7(6) . . ?
N00A C00U C015 123.2(6) . . ?
C00T C00U C015 120.0(6) . . ?
C00S C00V C012 118.3(6) . . ?
C00S C00V H00V 120.9 . . ?
C012 C00V H00V 120.9 . . ?
C019 C00W N3 115.8(6) . . ?
C019 C00W C014 121.1(7) . . ?
N3 C00W C014 123.1(6) . . ?
O006 C00X N008 121.3(6) . . ?
O006 C00X C00R 121.4(6) . . ?
N008 C00X C00R 117.3(6) . . ?
C016 C00Y C017 122.4(7) . . ?
C016 C00Y N2 119.7(7) . . ?
C017 C00Y N2 117.9(6) . . ?
O005 C00Z N9 121.8(6) . . ?
O005 C00Z N00B 119.5(6) . . ?
N9 C00Z N00B 118.7(6) . . ?
C00S C010 C013 117.8(6) . . ?
C00S C010 H010 121.1 . . ?
C013 C010 H010 121.1 . . ?
C013 C011 C012 121.8(7) . . ?
C013 C011 N4 115.7(6) . . ?
C012 C011 N4 122.4(6) . . ?
C00V C012 C011 119.2(6) . . ?
C00V C012 H012 120.4 . . ?
C011 C012 H012 120.4 . . ?
C011 C013 C010 119.3(6) . . ?
C011 C013 H013 120.3 . . ?
C010 C013 H013 120.3 . . ?
C016 C014 C00W 119.3(7) . . ?
C016 C014 H014 120.3 . . ?
C00W C014 H014 120.3 . . ?
O004 C015 N9 121.8(6) . . ?
O004 C015 C00U 122.0(6) . . ?
N9 C015 C00U 116.1(6) . . ?
C014 C016 C00Y 119.3(7) . . ?
C014 C016 H016 120.4 . . ?
C00Y C016 H016 120.4 . . ?
C019 C017 C00Y 117.7(7) . . ?
C019 C017 H017 121.2 . . ?
C00Y C017 H017 121.2 . . ?
N007 C018 H01A 109.5 . . ?
N007 C018 H01B 109.5 . . ?
H01A C018 H01B 109.5 . . ?
N007 C018 H01C 109.5 . . ?
H01A C018 H01C 109.5 . . ?
H01B C018 H01C 109.5 . . ?
C017 C019 C00W 120.1(7) . . ?
C017 C019 H019 119.9 . . ?
C00W C019 H019 119.9 . . ?
N9 C01A H01D 109.5 . . ?
N9 C01A H01E 109.5 . . ?
H01D C01A H01E 109.5 . . ?
N9 C01A H01F 109.5 . . ?
H01D C01A H01F 109.5 . . ?
H01E C01A H01F 109.5 . . ?
N00B C01B H01G 109.5 . . ?
N00B C01B H01H 109.5 . . ?
H01G C01B H01H 109.5 . . ?
N00B C01B H01I 109.5 . . ?
H01G C01B H01I 109.5 . . ?
H01H C01B H01I 109.5 . . ?
N008 C01C H01J 109.5 . . ?
N008 C01C H01K 109.5 . . ?
H01J C01C H01K 109.5 . . ?
N008 C01C H01L 109.5 . . ?
H01J C01C H01L 109.5 . . ?
H01K C01C H01L 109.5 . . ?

loop_
_geom_bond_atom_site_label_1
_geom_bond_atom_site_label_2
_geom_bond_distance
_geom_bond_site_symmetry_2
_geom_bond_publ_flag
O003 C00Q 1.238(9) . ?
O004 C015 1.236(8) . ?
O005 C00Z 1.229(9) . ?
O006 C00X 1.256(8) . ?
N007 C00P 1.346(9) . ?
N007 C00Q 1.410(8) . ?
N007 C018 1.489(9) . ?
N008 C00X 1.367(9) . ?
N008 C00Q 1.375(9) . ?
N008 C01C 1.477(9) . ?
N009 C00R 1.319(9) . ?
N009 N4 1.316(8) . ?
N00A N3 1.327(8) . ?
N00A C00U 1.319(9) . ?
N00B C00T 1.342(9) . ?
N00B C00Z 1.424(9) . ?
N00B C01B 1.481(9) . ?
O1 N1 1.241(8) . ?
N9 C015 1.362(9) . ?
N9 C00Z 1.383(9) . ?
N9 C01A 1.492(9) . ?
N8 C00P 1.327(9) . ?
N8 H4A 0.8901 . ?
N8 H4B 0.8901 . ?
N8 H4C 0.8901 . ?
N3 C00W 1.407(9) . ?
N4 C011 1.418(10) . ?
O00H N1 1.224(8) . ?
N7 C00T 1.322(9) . ?
N7 H3A 0.8900 . ?
N7 H3B 0.8900 . ?
N7 H3C 0.8900 . ?
O2 N2 1.246(8) . ?
N1 C00S 1.462(9) . ?
O00L N2 1.215(9) . ?
N2 C00Y 1.450(10) . ?
C00P C00R 1.438(10) . ?
C00R C00X 1.467(9) . ?
C00S C00V 1.382(10) . ?
C00S C010 1.392(10) . ?
C00T C00U 1.447(10) . ?
C00U C015 1.484(10) . ?
C00V C012 1.386(11) . ?
C00V H00V 0.9300 . ?
C00W C019 1.394(10) . ?
C00W C014 1.411(10) . ?
C00Y C016 1.388(10) . ?
C00Y C017 1.414(10) . ?
C010 C013 1.405(11) . ?
C010 H010 0.9300 . ?
C011 C013 1.378(10) . ?
C011 C012 1.407(9) . ?
C012 H012 0.9300 . ?
C013 H013 0.9300 . ?
C014 C016 1.372(11) . ?
C014 H014 0.9300 . ?
C016 H016 0.9300 . ?
C017 C019 1.386(11) . ?
C017 H017 0.9300 . ?
C018 H01A 0.9600 . ?
C018 H01B 0.9600 . ?
C018 H01C 0.9600 . ?
C019 H019 0.9300 . ?
C01A H01D 0.9600 . ?
C01A H01E 0.9600 . ?
C01A H01F 0.9600 . ?
C01B H01G 0.9600 . ?
C01B H01H 0.9600 . ?
C01B H01I 0.9600 . ?
C01C H01J 0.9600 . ?
C01C H01K 0.9600 . ?
C01C H01L 0.9600 . ?
